data_4134079
loop_
_publ_author_name
'Wang, Jin'
'Hong, Benke'
'Hu, Dachao'
'Kadonaga, Yuichiro'
'Tang, Ruyao'
'Lei, Xiaoguang'

_publ_section_title
;
 Protecting-Group-Free Syntheses of <i>ent</i>-Kaurane Diterpenoids:
 [3+2+1] Cycloaddition/Cycloalkenylation Approach.
;
_journal_name_full 'Journal of the American Chemical Society'
_journal_paper_doi 10.1021/jacs.9b13722
_journal_year 2020
_chemical_formula_sum 'C20 H30 O2'
_chemical_formula_weight 302.44
_space_group_crystal_system triclinic
_space_group_IT_number 2
_space_group_name_Hall '-P 1'
_space_group_name_H-M_alt 'P -1'
_atom_sites_solution_hydrogens geom
_atom_sites_solution_primary dual
_audit_creation_method SHELXL-2014/7
_cell_angle_alpha 103.670(2)
_cell_angle_beta 90.651(2)
_cell_angle_gamma 94.336(3)
_cell_formula_units_Z 2
_cell_length_a 6.5447(2)
_cell_length_b 11.3048(4)
_cell_length_c 12.0755(3)
_cell_measurement_reflns_used 4911
_cell_measurement_temperature 179.99(14)
_cell_measurement_theta_max 72.3060
_cell_measurement_theta_min 3.7640
_cell_volume 865.24(5)
_computing_structure_refinement 'SHELXL-2014/7 (Sheldrick, 2014)'
_diffrn_ambient_environment N~2~
_diffrn_ambient_temperature 179.99(14)
_diffrn_detector 'CCD plate'
_diffrn_detector_type HyPix
_diffrn_measured_fraction_theta_full 0.999
_diffrn_measured_fraction_theta_max 0.999
_diffrn_measurement_device 'four-circle diffractometer'
_diffrn_measurement_device_type 'XtaLAB Synergy R, DW system, HyPix'
_diffrn_radiation_monochromator mirror
_diffrn_radiation_probe x-ray
_diffrn_radiation_type 'Cu K\a'
_diffrn_radiation_wavelength 1.54184
_diffrn_reflns_av_R_equivalents 0.0163
_diffrn_reflns_av_unetI/netI 0.0207
_diffrn_reflns_Laue_measured_fraction_full 0.999
_diffrn_reflns_Laue_measured_fraction_max 0.999
_diffrn_reflns_limit_h_max 7
_diffrn_reflns_limit_h_min -7
_diffrn_reflns_limit_k_max 13
_diffrn_reflns_limit_k_min -13
_diffrn_reflns_limit_l_max 14
_diffrn_reflns_limit_l_min -14
_diffrn_reflns_number 7740
_diffrn_reflns_point_group_measured_fraction_full 0.999
_diffrn_reflns_point_group_measured_fraction_max 0.999
_diffrn_reflns_theta_full 66.592
_diffrn_reflns_theta_max 66.592
_diffrn_reflns_theta_min 3.769
_diffrn_source 'fine-focus sealed X-ray tube'
_diffrn_source_type 'Enhance Ultra (Cu) X-ray Source'
_exptl_absorpt_coefficient_mu 0.561
_exptl_absorpt_correction_T_max 1.00000
_exptl_absorpt_correction_T_min 0.93095
_exptl_absorpt_correction_type multi-scan
_exptl_absorpt_process_details
;
CrysAlisPro 1.171.39.29a (Rigaku Oxford Diffraction, 2015)
Empirical absorption correction using spherical harmonics,
 implemented in SCALE3 ABSPACK scaling algorithm.
;
_exptl_crystal_colour colorless
_exptl_crystal_density_diffrn 1.161
_exptl_crystal_description block
_exptl_crystal_F_000 332
_exptl_crystal_size_max 0.16
_exptl_crystal_size_mid 0.12
_exptl_crystal_size_min 0.06
_refine_diff_density_max 0.225
_refine_diff_density_min -0.167
_refine_diff_density_rms 0.035
_refine_ls_extinction_method none
_refine_ls_goodness_of_fit_ref 1.084
_refine_ls_hydrogen_treatment constr
_refine_ls_matrix_type full
_refine_ls_number_parameters 204
_refine_ls_number_reflns 3057
_refine_ls_number_restraints 0
_refine_ls_restrained_S_all 1.084
_refine_ls_R_factor_all 0.0415
_refine_ls_R_factor_gt 0.0374
_refine_ls_shift/su_max 0.000
_refine_ls_shift/su_mean 0.000
_refine_ls_structure_factor_coef Fsqd
_refine_ls_weighting_details 'w=1/[\s^2^(Fo^2^)+(0.0540P)^2^+0.1769P] where P=(Fo^2^+2Fc^2^)/3'
_refine_ls_weighting_scheme calc
_refine_ls_wR_factor_gt 0.1017
_refine_ls_wR_factor_ref 0.1046
_reflns_Friedel_coverage 0.000
_reflns_number_gt 2724
_reflns_number_total 3057
_reflns_threshold_expression 'I > 2\s(I)'
_cod_data_source_file ja9b13722_si_003.cif
_cod_data_source_block 3
_cod_database_code 4134079
_shelx_shelxl_version_number 2014/7
_shelx_space_group_comment
;
The symmetry employed for this shelxl refinement is uniquely defined
by the following loop, which should always be used as a source of
symmetry information in preference to the above space-group names.
They are only intended as comments.
;

loop_
_space_group_symop_operation_xyz
'x, y, z'
'-x, -y, -z'

loop_
_atom_site_label
_atom_site_type_symbol
_atom_site_fract_x
_atom_site_fract_y
_atom_site_fract_z
_atom_site_U_iso_or_equiv
_atom_site_adp_type
_atom_site_occupancy
_atom_site_site_symmetry_order
_atom_site_calc_flag
_atom_site_refinement_flags_posn
_atom_site_refinement_flags_adp
O1 O 0.14852(16) 0.32860(8) 0.17291(8) 0.0429(3) Uani 1 1 d . .
O2 O 0.17673(15) 0.64808(8) -0.02355(7) 0.0374(2) Uani 1 1 d . .
H2 H 0.0869 0.6567 -0.0682 0.056 Uiso 1 1 calc R U
C1 C 0.26592(19) 0.52468(11) 0.15556(10) 0.0296(3) Uani 1 1 d . .
H1 H 0.1813 0.5198 0.0920 0.036 Uiso 1 1 calc R U
C2 C 0.2765(2) 0.41601(11) 0.20049(10) 0.0320(3) Uani 1 1 d . .
C3 C 0.4524(2) 0.41158(11) 0.28088(12) 0.0385(3) Uani 1 1 d . .
H3A H 0.5191 0.3370 0.2524 0.046 Uiso 1 1 calc R U
H3B H 0.3987 0.4088 0.3548 0.046 Uiso 1 1 calc R U
C4 C 0.6109(2) 0.52023(11) 0.29541(12) 0.0352(3) Uani 1 1 d . .
H4A H 0.6967 0.5090 0.2294 0.042 Uiso 1 1 calc R U
H4B H 0.6980 0.5246 0.3620 0.042 Uiso 1 1 calc R U
C5 C 0.50692(18) 0.64087(10) 0.30924(10) 0.0265(3) Uani 1 1 d . .
C6 C 0.67173(19) 0.74745(11) 0.32282(11) 0.0315(3) Uani 1 1 d . .
H6A H 0.7518 0.7542 0.3924 0.038 Uiso 1 1 calc R U
H6B H 0.7634 0.7306 0.2594 0.038 Uiso 1 1 calc R U
C7 C 0.5799(2) 0.86892(11) 0.32707(10) 0.0325(3) Uani 1 1 d . .
H7A H 0.6803 0.9226 0.3003 0.039 Uiso 1 1 calc R U
H7B H 0.5533 0.9070 0.4058 0.039 Uiso 1 1 calc R U
C8 C 0.37955(18) 0.85744(10) 0.25547(9) 0.0254(3) Uani 1 1 d . .
H8 H 0.2711 0.8383 0.3053 0.030 Uiso 1 1 calc R U
C9 C 0.3296(2) 0.98161(11) 0.23140(10) 0.0301(3) Uani 1 1 d . .
C10 C 0.1254(2) 0.96152(12) 0.16389(11) 0.0346(3) Uani 1 1 d . .
H10A H 0.0167 0.9403 0.2114 0.042 Uiso 1 1 calc R U
H10B H 0.0956 1.0371 0.1445 0.042 Uiso 1 1 calc R U
C11 C 0.1275(2) 0.86126(12) 0.05540(11) 0.0321(3) Uani 1 1 d . .
H11A H 0.2328 0.8836 0.0065 0.038 Uiso 1 1 calc R U
H11B H -0.0036 0.8532 0.0149 0.038 Uiso 1 1 calc R U
C12 C 0.16855(18) 0.73905(11) 0.08069(10) 0.0278(3) Uani 1 1 d . .
H12 H 0.0541 0.7143 0.1241 0.033 Uiso 1 1 calc R U
C13 C 0.36937(17) 0.74406(10) 0.15152(9) 0.0245(3) Uani 1 1 d . .
C14 C 0.37317(17) 0.63134(10) 0.20212(9) 0.0250(3) Uani 1 1 d . .
C15 C 0.38611(19) 0.66108(11) 0.41785(10) 0.0293(3) Uani 1 1 d . .
H15 H 0.4652 0.6789 0.4851 0.035 Uiso 1 1 calc R U
C16 C 0.1872(2) 0.65725(13) 0.43136(11) 0.0364(3) Uani 1 1 d . .
H16 H 0.1025 0.6390 0.3662 0.044 Uiso 1 1 calc R U
C17 C 0.0870(3) 0.68028(17) 0.54478(13) 0.0518(4) Uani 1 1 d . .
H17A H -0.0041 0.6107 0.5484 0.078 Uiso 1 1 calc R U
H17B H 0.0106 0.7510 0.5540 0.078 Uiso 1 1 calc R U
H17C H 0.1902 0.6938 0.6045 0.078 Uiso 1 1 calc R U
C18 C 0.3028(3) 1.07328(12) 0.34528(11) 0.0435(4) Uani 1 1 d . .
H18A H 0.2051 1.0382 0.3896 0.065 Uiso 1 1 calc R U
H18B H 0.2543 1.1465 0.3311 0.065 Uiso 1 1 calc R U
H18C H 0.4321 1.0924 0.3864 0.065 Uiso 1 1 calc R U
C19 C 0.4954(2) 1.03944(12) 0.16705(11) 0.0371(3) Uani 1 1 d . .
H19A H 0.6182 1.0613 0.2140 0.056 Uiso 1 1 calc R U
H19B H 0.4479 1.1112 0.1492 0.056 Uiso 1 1 calc R U
H19C H 0.5237 0.9819 0.0978 0.056 Uiso 1 1 calc R U
C20 C 0.55342(19) 0.74354(12) 0.07133(10) 0.0325(3) Uani 1 1 d . .
H20A H 0.5201 0.7829 0.0119 0.049 Uiso 1 1 calc R U
H20B H 0.5820 0.6608 0.0382 0.049 Uiso 1 1 calc R U
H20C H 0.6718 0.7866 0.1143 0.049 Uiso 1 1 calc R U

loop_
_atom_site_aniso_label
_atom_site_aniso_U_11
_atom_site_aniso_U_22
_atom_site_aniso_U_33
_atom_site_aniso_U_23
_atom_site_aniso_U_13
_atom_site_aniso_U_12
O1 0.0580(6) 0.0303(5) 0.0403(5) 0.0126(4) -0.0169(4) -0.0070(4)
O2 0.0503(6) 0.0346(5) 0.0256(4) 0.0047(4) -0.0129(4) 0.0024(4)
C1 0.0371(7) 0.0282(6) 0.0233(6) 0.0058(5) -0.0056(5) 0.0038(5)
C2 0.0434(7) 0.0263(6) 0.0248(6) 0.0029(5) -0.0039(5) 0.0038(5)
C3 0.0497(8) 0.0253(6) 0.0408(7) 0.0072(5) -0.0128(6) 0.0089(6)
C4 0.0351(7) 0.0309(6) 0.0392(7) 0.0050(5) -0.0081(5) 0.0114(5)
C5 0.0279(6) 0.0256(6) 0.0259(6) 0.0053(4) -0.0038(5) 0.0056(5)
C6 0.0282(6) 0.0348(7) 0.0308(6) 0.0072(5) -0.0065(5) 0.0018(5)
C7 0.0388(7) 0.0288(6) 0.0288(6) 0.0066(5) -0.0073(5) -0.0016(5)
C8 0.0317(6) 0.0250(6) 0.0200(5) 0.0059(4) 0.0018(4) 0.0034(5)
C9 0.0421(7) 0.0247(6) 0.0245(6) 0.0068(5) 0.0022(5) 0.0055(5)
C10 0.0395(7) 0.0321(6) 0.0368(7) 0.0147(5) 0.0029(5) 0.0108(5)
C11 0.0331(6) 0.0349(7) 0.0313(6) 0.0148(5) -0.0054(5) 0.0022(5)
C12 0.0305(6) 0.0289(6) 0.0250(6) 0.0088(5) -0.0027(5) 0.0009(5)
C13 0.0268(6) 0.0256(6) 0.0211(5) 0.0052(4) 0.0003(4) 0.0035(4)
C14 0.0263(6) 0.0269(6) 0.0217(5) 0.0041(4) 0.0012(4) 0.0067(4)
C15 0.0383(7) 0.0272(6) 0.0234(6) 0.0076(5) -0.0058(5) 0.0053(5)
C16 0.0390(7) 0.0455(7) 0.0275(6) 0.0116(5) -0.0006(5) 0.0116(6)
C17 0.0532(9) 0.0706(11) 0.0386(8) 0.0202(7) 0.0113(7) 0.0250(8)
C18 0.0700(10) 0.0292(7) 0.0319(7) 0.0052(5) 0.0051(6) 0.0146(6)
C19 0.0499(8) 0.0298(6) 0.0324(6) 0.0112(5) -0.0015(6) -0.0041(6)
C20 0.0332(6) 0.0374(7) 0.0272(6) 0.0071(5) 0.0058(5) 0.0059(5)

loop_
_atom_type_symbol
_atom_type_description
_atom_type_scat_dispersion_real
_atom_type_scat_dispersion_imag
_atom_type_scat_source
C C 0.0181 0.0091 'International Tables Vol C Tables 4.2.6.8 and 6.1.1.4'
H H 0.0000 0.0000 'International Tables Vol C Tables 4.2.6.8 and 6.1.1.4'
O O 0.0492 0.0322 'International Tables Vol C Tables 4.2.6.8 and 6.1.1.4'

loop_
_geom_angle_atom_site_label_1
_geom_angle_atom_site_label_2
_geom_angle_atom_site_label_3
_geom_angle
C12 O2 H2 109.5
C14 C1 C2 122.84(10)
C14 C1 H1 118.6
C2 C1 H1 118.6
O1 C2 C1 121.57(11)
O1 C2 C3 119.80(11)
C1 C2 C3 118.61(11)
C2 C3 C4 113.24(10)
C2 C3 H3A 108.9
C4 C3 H3A 108.9
C2 C3 H3B 108.9
C4 C3 H3B 108.9
H3A C3 H3B 107.7
C3 C4 C5 111.18(10)
C3 C4 H4A 109.4
C5 C4 H4A 109.4
C3 C4 H4B 109.4
C5 C4 H4B 109.4
H4A C4 H4B 108.0
C15 C5 C14 113.18(10)
C15 C5 C6 107.66(10)
C14 C5 C6 110.13(9)
C15 C5 C4 108.43(10)
C14 C5 C4 107.98(9)
C6 C5 C4 109.40(10)
C7 C6 C5 112.30(10)
C7 C6 H6A 109.1
C5 C6 H6A 109.1
C7 C6 H6B 109.1
C5 C6 H6B 109.1
H6A C6 H6B 107.9
C6 C7 C8 114.34(10)
C6 C7 H7A 108.7
C8 C7 H7A 108.7
C6 C7 H7B 108.7
C8 C7 H7B 108.7
H7A C7 H7B 107.6
C7 C8 C9 112.13(10)
C7 C8 C13 111.68(9)
C9 C8 C13 117.22(9)
C7 C8 H8 104.8
C9 C8 H8 104.8
C13 C8 H8 104.8
C10 C9 C18 108.03(11)
C10 C9 C19 109.84(10)
C18 C9 C19 107.23(11)
C10 C9 C8 108.06(10)
C18 C9 C8 108.96(9)
C19 C9 C8 114.54(10)
C11 C10 C9 112.35(10)
C11 C10 H10A 109.1
C9 C10 H10A 109.1
C11 C10 H10B 109.1
C9 C10 H10B 109.1
H10A C10 H10B 107.9
C10 C11 C12 111.60(10)
C10 C11 H11A 109.3
C12 C11 H11A 109.3
C10 C11 H11B 109.3
C12 C11 H11B 109.3
H11A C11 H11B 108.0
O2 C12 C11 109.95(9)
O2 C12 C13 108.95(9)
C11 C12 C13 113.41(10)
O2 C12 H12 108.1
C11 C12 H12 108.1
C13 C12 H12 108.1
C14 C13 C12 110.85(9)
C14 C13 C20 107.94(9)
C12 C13 C20 108.58(9)
C14 C13 C8 106.11(9)
C12 C13 C8 109.54(9)
C20 C13 C8 113.81(9)
C1 C14 C5 118.67(10)
C1 C14 C13 122.78(10)
C5 C14 C13 118.54(9)
C16 C15 C5 129.90(11)
C16 C15 H15 115.0
C5 C15 H15 115.0
C15 C16 C17 124.48(12)
C15 C16 H16 117.8
C17 C16 H16 117.8
C16 C17 H17A 109.5
C16 C17 H17B 109.5
H17A C17 H17B 109.5
C16 C17 H17C 109.5
H17A C17 H17C 109.5
H17B C17 H17C 109.5
C9 C18 H18A 109.5
C9 C18 H18B 109.5
H18A C18 H18B 109.5
C9 C18 H18C 109.5
H18A C18 H18C 109.5
H18B C18 H18C 109.5
C9 C19 H19A 109.5
C9 C19 H19B 109.5
H19A C19 H19B 109.5
C9 C19 H19C 109.5
H19A C19 H19C 109.5
H19B C19 H19C 109.5
C13 C20 H20A 109.5
C13 C20 H20B 109.5
H20A C20 H20B 109.5
C13 C20 H20C 109.5
H20A C20 H20C 109.5
H20B C20 H20C 109.5

loop_
_geom_bond_atom_site_label_1
_geom_bond_atom_site_label_2
_geom_bond_distance
O1 C2 1.2256(16)
O2 C12 1.4292(15)
O2 H2 0.8200
C1 C14 1.3436(17)
C1 C2 1.4613(17)
C1 H1 0.9300
C2 C3 1.5088(17)
C3 C4 1.5220(19)
C3 H3A 0.9700
C3 H3B 0.9700
C4 C5 1.5447(16)
C4 H4A 0.9700
C4 H4B 0.9700
C5 C15 1.5188(17)
C5 C14 1.5314(15)
C5 C6 1.5323(17)
C6 C7 1.5303(17)
C6 H6A 0.9700
C6 H6B 0.9700
C7 C8 1.5423(16)
C7 H7A 0.9700
C7 H7B 0.9700
C8 C9 1.5562(15)
C8 C13 1.5645(15)
C8 H8 0.9800
C9 C10 1.5313(18)
C9 C18 1.5347(17)
C9 C19 1.5365(18)
C10 C11 1.5173(18)
C10 H10A 0.9700
C10 H10B 0.9700
C11 C12 1.5257(16)
C11 H11A 0.9700
C11 H11B 0.9700
C12 C13 1.5500(16)
C12 H12 0.9800
C13 C14 1.5396(16)
C13 C20 1.5535(16)
C15 C16 1.3128(19)
C15 H15 0.9300
C16 C17 1.5005(19)
C16 H16 0.9300
C17 H17A 0.9600
C17 H17B 0.9600
C17 H17C 0.9600
C18 H18A 0.9600
C18 H18B 0.9600
C18 H18C 0.9600
C19 H19A 0.9600
C19 H19B 0.9600
C19 H19C 0.9600
C20 H20A 0.9600
C20 H20B 0.9600
C20 H20C 0.9600

loop_
_geom_hbond_atom_site_label_D
_geom_hbond_atom_site_label_H
_geom_hbond_atom_site_label_A
_geom_hbond_distance_DH
_geom_hbond_distance_HA
_geom_hbond_distance_DA
_geom_hbond_angle_DHA
_geom_hbond_site_symmetry_A
O2 H2 O1 0.82 2.02 2.8418(13) 176.0 2_565

loop_
_geom_torsion_atom_site_label_1
_geom_torsion_atom_site_label_2
_geom_torsion_atom_site_label_3
_geom_torsion_atom_site_label_4
_geom_torsion
C14 C1 C2 O1 164.55(13)
C14 C1 C2 C3 -16.67(19)
O1 C2 C3 C4 173.13(12)
C1 C2 C3 C4 -5.68(17)
C2 C3 C4 C5 43.49(15)
C3 C4 C5 C15 63.20(13)
C3 C4 C5 C14 -59.79(14)
C3 C4 C5 C6 -179.64(10)
C15 C5 C6 C7 -67.09(12)
C14 C5 C6 C7 56.74(13)
C4 C5 C6 C7 175.26(10)
C5 C6 C7 C8 -32.10(15)
C6 C7 C8 C9 -162.10(10)
C6 C7 C8 C13 -28.23(14)
C7 C8 C9 C10 -178.02(10)
C13 C8 C9 C10 50.86(13)
C7 C8 C9 C18 -60.87(14)
C13 C8 C9 C18 168.01(11)
C7 C8 C9 C19 59.21(13)
C13 C8 C9 C19 -71.91(13)
C18 C9 C10 C11 -173.42(10)
C19 C9 C10 C11 69.92(13)
C8 C9 C10 C11 -55.67(13)
C9 C10 C11 C12 60.19(14)
C10 C11 C12 O2 -177.94(10)
C10 C11 C12 C13 -55.68(14)
O2 C12 C13 C14 -72.85(11)
C11 C12 C13 C14 164.34(10)
O2 C12 C13 C20 45.57(12)
C11 C12 C13 C20 -77.24(12)
O2 C12 C13 C8 170.39(9)
C11 C12 C13 C8 47.58(13)
C7 C8 C13 C14 61.94(12)
C9 C8 C13 C14 -166.74(10)
C7 C8 C13 C12 -178.35(9)
C9 C8 C13 C12 -47.03(13)
C7 C8 C13 C20 -56.62(13)
C9 C8 C13 C20 74.71(13)
C2 C1 C14 C5 -2.08(18)
C2 C1 C14 C13 177.17(11)
C15 C5 C14 C1 -80.31(13)
C6 C5 C14 C1 159.13(11)
C4 C5 C14 C1 39.73(15)
C15 C5 C14 C13 100.41(12)
C6 C5 C14 C13 -20.15(14)
C4 C5 C14 C13 -139.55(10)
C12 C13 C14 C1 24.92(15)
C20 C13 C14 C1 -93.88(13)
C8 C13 C14 C1 143.77(11)
C12 C13 C14 C5 -155.83(10)
C20 C13 C14 C5 85.37(12)
C8 C13 C14 C5 -36.98(13)
C14 C5 C15 C16 8.83(18)
C6 C5 C15 C16 130.79(14)
C4 C5 C15 C16 -110.94(15)
C5 C15 C16 C17 -179.46(13)
